data_4324567
loop_
_publ_author_name
'Gernot Nuss'
'Gerald Saischek'
'Manuel Volpe'
'Karl Gatterer'
'Ferdinand Belaj'
'Nadia C. M\"osch-Zanetti'

_publ_contact_author_address
; Institute of Chemistry,
  Karl-Franzens University Graz,
  Schubertstr. 1,
  A-8010 Graz,
  Austria
;
_publ_contact_author_email ferdinand.belaj@uni-graz.at
_publ_contact_author_fax 43(316)3809835
_publ_contact_author_name 'Ferdinand Belaj'
_publ_contact_author_phone 43(316)3805288
_publ_section_title
;
 Novel Pyridazine Based Scorpionate Ligands in Cobalt and Nickel Boratrane
 Compounds
;
_journal_name_full 'Inorganic Chemistry'
_journal_page_first 1991
_journal_page_last 2001
_journal_paper_doi 10.1021/ic102494k
_journal_volume 50
_journal_year 2011
_chemical_formula_sum 'C16.33 H23 B0.67 Cl K0.5 N4 S2'
_chemical_formula_weight 401.71
_chemical_name_systematic
;
 ?
;
_space_group_IT_number 15
_symmetry_cell_setting monoclinic
_symmetry_space_group_name_Hall '-C 2yc'
_symmetry_space_group_name_H-M 'C 1 2/c 1'
_atom_sites_solution_hydrogens geom
_atom_sites_solution_primary direct
_atom_sites_solution_secondary difmap
_audit_creation_method SHELXL-97
_cell_angle_alpha 90.00
_cell_angle_beta 110.287(2)
_cell_angle_gamma 90.00
_cell_formula_units_Z 24
_cell_length_a 23.5558(8)
_cell_length_b 29.1748(10)
_cell_length_c 23.9342(8)
_cell_measurement_temperature 100(2)
_cell_volume 15428.1(9)
_computing_structure_refinement 'SHELXL-97 (Sheldrick, 1997)'
_diffrn_ambient_temperature 100(2)
_diffrn_measured_fraction_theta_full 0.967
_diffrn_measured_fraction_theta_max 0.967
_diffrn_radiation_monochromator graphite
_diffrn_radiation_source 'fine-focus sealed tube'
_diffrn_radiation_type MoK\a
_diffrn_radiation_wavelength 0.71073
_diffrn_reflns_av_R_equivalents 0.1192
_diffrn_reflns_av_sigmaI/netI 0.1894
_diffrn_reflns_limit_h_max 28
_diffrn_reflns_limit_h_min -24
_diffrn_reflns_limit_k_max 35
_diffrn_reflns_limit_k_min -35
_diffrn_reflns_limit_l_max 29
_diffrn_reflns_limit_l_min -29
_diffrn_reflns_number 79876
_diffrn_reflns_theta_full 26.30
_diffrn_reflns_theta_max 26.30
_diffrn_reflns_theta_min 1.66
_exptl_absorpt_coefficient_mu 0.397
_exptl_crystal_density_diffrn 1.038
_exptl_crystal_F_000 5060
_refine_diff_density_max 1.959
_refine_diff_density_min -1.998
_refine_diff_density_rms 0.091
_refine_ls_extinction_method none
_refine_ls_goodness_of_fit_ref 1.028
_refine_ls_hydrogen_treatment mixed
_refine_ls_matrix_type full
_refine_ls_number_parameters 699
_refine_ls_number_reflns 15166
_refine_ls_number_restraints 4
_refine_ls_restrained_S_all 1.029
_refine_ls_R_factor_all 0.2129
_refine_ls_R_factor_gt 0.1120
_refine_ls_shift/su_max 0.622
_refine_ls_shift/su_mean 0.083
_refine_ls_structure_factor_coef Fsqd
_refine_ls_weighting_details 'calc w=1/[\s^2^(Fo^2^)+(0.1642P)^2^+0.0000P] where P=(Fo^2^+2Fc^2^)/3'
_refine_ls_weighting_scheme calc
_refine_ls_wR_factor_gt 0.3112
_refine_ls_wR_factor_ref 0.3392
_reflns_number_gt 5264
_reflns_number_total 15166
_reflns_threshold_expression >2sigma(I)
_cod_data_source_file ic102494k_si_001_2.cif
_cod_data_source_block shelxl
_cod_original_formula_sum 'C16.33 H23 B0.67 Cl K0.50 N4 S2'
_cod_database_code 4324567

loop_
_symmetry_equiv_pos_as_xyz
'x, y, z'
'-x, y, -z+1/2'
'x+1/2, y+1/2, z'
'-x+1/2, y+1/2, -z+1/2'
'-x, -y, -z'
'x, -y, z-1/2'
'-x+1/2, -y+1/2, -z'
'x+1/2, -y+1/2, z-1/2'

loop_
_atom_site_label
_atom_site_type_symbol
_atom_site_fract_x
_atom_site_fract_y
_atom_site_fract_z
_atom_site_U_iso_or_equiv
_atom_site_adp_type
_atom_site_occupancy
_atom_site_symmetry_multiplicity
_atom_site_calc_flag
_atom_site_refinement_flags
_atom_site_disorder_assembly
_atom_site_disorder_group
C1 C 0.7389(4) 0.3607(2) 0.5282(3) 0.085(3) Uani 1 1 d . . .
C1S C 0.0712(7) 0.1770(6) 0.4096(6) 0.170(6) Uani 1 1 d D . .
H1S H 0.0376 0.1748 0.4260 0.204 Uiso 1 1 calc R A 1
C2 C 0.7872(5) 0.3822(3) 0.5754(5) 0.193(8) Uani 1 1 d . . .
H2 H 0.8246 0.3666 0.5923 0.232 Uiso 1 1 calc R . .
C3 C 0.7808(5) 0.4238(3) 0.5962(4) 0.156(6) Uani 1 1 d . . .
H3 H 0.8115 0.4359 0.6303 0.187 Uiso 1 1 calc R . .
C4 C 0.7309(4) 0.4483(2) 0.5687(3) 0.066(2) Uani 1 1 d . . .
C5 C 0.7237(3) 0.4968(3) 0.5847(3) 0.068(2) Uani 1 1 d . . .
C6 C 0.6737(4) 0.5218(2) 0.5335(3) 0.082(3) Uani 1 1 d . . .
H6A H 0.6695 0.5533 0.5456 0.123 Uiso 1 1 calc R . .
H6B H 0.6351 0.5056 0.5248 0.123 Uiso 1 1 calc R . .
H6C H 0.6850 0.5222 0.4977 0.123 Uiso 1 1 calc R . .
C7 C 0.7821(4) 0.5227(3) 0.5984(5) 0.127(4) Uani 1 1 d . . .
H7A H 0.7764 0.5544 0.6090 0.191 Uiso 1 1 calc R . .
H7B H 0.7946 0.5225 0.5634 0.191 Uiso 1 1 calc R . .
H7C H 0.8135 0.5080 0.6319 0.191 Uiso 1 1 calc R . .
C8 C 0.7066(5) 0.4988(5) 0.6414(4) 0.164(5) Uani 1 1 d . . .
H8A H 0.7013 0.5309 0.6509 0.246 Uiso 1 1 calc R . .
H8B H 0.7390 0.4849 0.6747 0.246 Uiso 1 1 calc R . .
H8C H 0.6688 0.4820 0.6346 0.246 Uiso 1 1 calc R . .
C9 C 0.5921(3) 0.35430(17) 0.3473(2) 0.0379(15) Uani 1 1 d . . .
C10 C 0.5996(3) 0.3651(2) 0.2922(3) 0.0521(18) Uani 1 1 d . . .
H10 H 0.5721 0.3530 0.2560 0.063 Uiso 1 1 calc R . .
C11 C 0.6452(3) 0.3922(2) 0.2910(3) 0.0549(18) Uani 1 1 d . . .
H11 H 0.6490 0.4001 0.2539 0.066 Uiso 1 1 calc R . .
C12 C 0.6878(3) 0.4093(2) 0.3451(3) 0.0541(18) Uani 1 1 d . . .
C13 C 0.7399(3) 0.4413(2) 0.3479(3) 0.060(2) Uani 1 1 d . . .
C14 C 0.7755(5) 0.4184(4) 0.3089(5) 0.135(4) Uani 1 1 d . . .
H14A H 0.7927 0.3890 0.3267 0.202 Uiso 1 1 calc R . .
H14B H 0.8082 0.4388 0.3079 0.202 Uiso 1 1 calc R . .
H14C H 0.7475 0.4133 0.2682 0.202 Uiso 1 1 calc R . .
C15 C 0.7147(5) 0.4862(3) 0.3167(5) 0.142(5) Uani 1 1 d . . .
H15A H 0.6883 0.4799 0.2757 0.214 Uiso 1 1 calc R . .
H15B H 0.7482 0.5060 0.3162 0.214 Uiso 1 1 calc R . .
H15C H 0.6915 0.5017 0.3381 0.214 Uiso 1 1 calc R . .
C16 C 0.7820(4) 0.4483(3) 0.4098(3) 0.096(3) Uani 1 1 d . . .
H16A H 0.7967 0.4186 0.4281 0.144 Uiso 1 1 calc R . .
H16B H 0.7608 0.4641 0.4329 0.144 Uiso 1 1 calc R . .
H16C H 0.8165 0.4670 0.4093 0.144 Uiso 1 1 calc R . .
C17 C 0.5350(4) 0.3810(2) 0.4858(3) 0.062(2) Uani 1 1 d . . .
C18 C 0.4783(4) 0.4053(3) 0.4696(3) 0.075(2) Uani 1 1 d . . .
H18 H 0.4484 0.3963 0.4857 0.090 Uiso 1 1 calc R . .
C19 C 0.4677(5) 0.4415(3) 0.4310(4) 0.087(3) Uani 1 1 d . . .
H19 H 0.4302 0.4574 0.4195 0.104 Uiso 1 1 calc R . .
C20 C 0.5142(4) 0.4550(2) 0.4081(3) 0.063(2) Uani 1 1 d . . .
C21 C 0.5060(4) 0.4946(3) 0.3672(3) 0.080(3) Uani 1 1 d . . .
C22 C 0.5630(5) 0.5027(3) 0.3510(3) 0.086(3) Uani 1 1 d . . .
H22A H 0.5562 0.5288 0.3238 0.130 Uiso 1 1 calc R . .
H22B H 0.5715 0.4752 0.3317 0.130 Uiso 1 1 calc R . .
H22C H 0.5974 0.5091 0.3873 0.130 Uiso 1 1 calc R . .
C23 C 0.4913(5) 0.5387(3) 0.3992(3) 0.111(4) Uani 1 1 d . . .
H23A H 0.4864 0.5654 0.3730 0.166 Uiso 1 1 calc R . .
H23B H 0.5247 0.5443 0.4366 0.166 Uiso 1 1 calc R . .
H23C H 0.4539 0.5336 0.4074 0.166 Uiso 1 1 calc R . .
C24 C 0.4484(4) 0.4847(3) 0.3096(3) 0.109(4) Uani 1 1 d . . .
H24A H 0.4424 0.5101 0.2814 0.164 Uiso 1 1 calc R . .
H24B H 0.4125 0.4815 0.3212 0.164 Uiso 1 1 calc R . .
H24C H 0.4546 0.4562 0.2908 0.164 Uiso 1 1 calc R . .
C25 C 0.4457(4) 0.2225(3) 0.3823(3) 0.073(2) Uani 1 1 d . . .
C26 C 0.4508(5) 0.2625(4) 0.4185(4) 0.094(3) Uani 1 1 d . . .
H26 H 0.4883 0.2701 0.4484 0.112 Uiso 1 1 calc R . .
C27 C 0.4014(6) 0.2894(3) 0.4094(3) 0.104(4) Uani 1 1 d . . .
H27 H 0.4040 0.3158 0.4333 0.124 Uiso 1 1 calc R . .
C28 C 0.3458(4) 0.2780(3) 0.3643(3) 0.075(2) Uani 1 1 d . . .
C29 C 0.2901(6) 0.3049(3) 0.3515(5) 0.116(4) Uani 1 1 d . . .
C30 C 0.2609(8) 0.2955(11) 0.3941(11) 0.43(3) Uani 1 1 d . . .
H30A H 0.2235 0.3135 0.3840 0.650 Uiso 1 1 calc R . .
H30B H 0.2880 0.3039 0.4341 0.650 Uiso 1 1 calc R . .
H30C H 0.2512 0.2628 0.3932 0.650 Uiso 1 1 calc R . .
C31 C 0.2449(8) 0.2962(5) 0.2869(7) 0.298(14) Uani 1 1 d . . .
H31A H 0.2080 0.3141 0.2804 0.447 Uiso 1 1 calc R . .
H31B H 0.2347 0.2635 0.2819 0.447 Uiso 1 1 calc R . .
H31C H 0.2637 0.3054 0.2580 0.447 Uiso 1 1 calc R . .
C32 C 0.3079(7) 0.3541(3) 0.3604(5) 0.179(7) Uani 1 1 d . . .
H32A H 0.2717 0.3730 0.3531 0.268 Uiso 1 1 calc R . .
H32B H 0.3283 0.3628 0.3326 0.268 Uiso 1 1 calc R . .
H32C H 0.3355 0.3587 0.4014 0.268 Uiso 1 1 calc R . .
C33 C 0.6910(6) 0.1996(5) 0.3019(4) 0.190(8) Uani 1 1 d . . .
C34 C 0.7505(6) 0.2029(5) 0.3420(4) 0.181(7) Uani 1 1 d . . .
H34 H 0.7580 0.2205 0.3772 0.217 Uiso 1 1 calc R . .
C35 C 0.7976(4) 0.1822(3) 0.3326(3) 0.098(3) Uani 1 1 d . . .
H35 H 0.8370 0.1821 0.3619 0.117 Uiso 1 1 calc R . .
C36 C 0.7850(4) 0.1603(2) 0.2764(3) 0.0559(18) Uani 1 1 d . . .
C37 C 0.8347(4) 0.1399(4) 0.2608(5) 0.124(5) Uani 1 1 d . . .
C38 C 0.8137(4) 0.1247(4) 0.1951(4) 0.120(4) Uani 1 1 d . . .
H38A H 0.8015 0.1516 0.1692 0.180 Uiso 1 1 calc R . .
H38B H 0.7792 0.1038 0.1870 0.180 Uiso 1 1 calc R . .
H38C H 0.8469 0.1089 0.1873 0.180 Uiso 1 1 calc R . .
C39 C 0.8573(8) 0.0983(5) 0.2997(5) 0.263(13) Uani 1 1 d . . .
H39A H 0.8895 0.0835 0.2890 0.394 Uiso 1 1 calc R . .
H39B H 0.8239 0.0767 0.2937 0.394 Uiso 1 1 calc R . .
H39C H 0.8733 0.1077 0.3416 0.394 Uiso 1 1 calc R . .
C40 C 0.8896(8) 0.1704(7) 0.2788(8) 0.307(14) Uani 1 1 d . . .
H40A H 0.8809 0.1979 0.2539 0.460 Uiso 1 1 calc R . .
H40B H 0.9236 0.1539 0.2735 0.460 Uiso 1 1 calc R . .
H40C H 0.9000 0.1792 0.3207 0.460 Uiso 1 1 calc R . .
C41 C 0.6224(3) 0.0875(4) 0.1782(4) 0.081(3) Uani 1 1 d . . .
C42 C 0.6228(4) 0.0533(4) 0.1368(6) 0.105(4) Uani 1 1 d . . .
H42 H 0.6171 0.0224 0.1463 0.126 Uiso 1 1 calc R . .
C43 C 0.6301(5) 0.0611(3) 0.0884(6) 0.111(4) Uani 1 1 d . . .
H43 H 0.6293 0.0371 0.0612 0.134 Uiso 1 1 calc R . .
C44 C 0.6401(4) 0.1105(4) 0.0749(4) 0.100(3) Uani 1 1 d . . .
C45 C 0.6542(6) 0.1252(4) 0.0194(5) 0.125(4) Uani 1 1 d . . .
C46 C 0.7226(7) 0.1007(6) 0.0319(7) 0.204(7) Uani 1 1 d . . .
H46A H 0.7182 0.0673 0.0298 0.306 Uiso 1 1 calc R . .
H46B H 0.7502 0.1096 0.0715 0.306 Uiso 1 1 calc R . .
H46C H 0.7389 0.1112 0.0016 0.306 Uiso 1 1 calc R . .
C47 C 0.6129(7) 0.1034(8) -0.0324(5) 0.236(9) Uani 1 1 d . . .
H47A H 0.6130 0.0703 -0.0257 0.354 Uiso 1 1 calc R . .
H47B H 0.6255 0.1096 -0.0667 0.354 Uiso 1 1 calc R . .
H47C H 0.5721 0.1156 -0.0403 0.354 Uiso 1 1 calc R . .
C48 C 0.6670(9) 0.1764(5) 0.0217(7) 0.233(10) Uani 1 1 d . . .
H48A H 0.6980 0.1841 0.0601 0.349 Uiso 1 1 calc R . .
H48B H 0.6298 0.1934 0.0173 0.349 Uiso 1 1 calc R . .
H48C H 0.6815 0.1847 -0.0107 0.349 Uiso 1 1 calc R . .
N1 N 0.6885(2) 0.38603(16) 0.5088(2) 0.0540(15) Uani 1 1 d . . .
N2 N 0.6829(3) 0.42937(18) 0.5263(2) 0.0536(15) Uani 1 1 d . . .
N3 N 0.6355(2) 0.37229(16) 0.3969(2) 0.0443(13) Uani 1 1 d . . .
N4 N 0.6827(2) 0.39985(16) 0.3967(2) 0.0443(13) Uani 1 1 d . . .
N5 N 0.5750(3) 0.39535(18) 0.4584(2) 0.0544(15) Uani 1 1 d . . .
N6 N 0.5636(3) 0.43187(17) 0.4217(2) 0.0520(15) Uani 1 1 d . . .
N7 N 0.6101(3) 0.2154(2) 0.1599(2) 0.0655(18) Uani 1 1 d . . .
N8 N 0.3414(3) 0.2410(2) 0.3318(3) 0.0718(19) Uani 1 1 d . . .
N9 N 0.6834(3) 0.1757(2) 0.2514(2) 0.081(2) Uani 1 1 d . . .
N10 N 0.7308(3) 0.15788(18) 0.2398(2) 0.0543(15) Uani 1 1 d . . .
N11 N 0.6254(3) 0.1294(2) 0.1621(3) 0.0673(18) Uani 1 1 d . . .
N12 N 0.6383(3) 0.1424(2) 0.1124(3) 0.0752(19) Uani 1 1 d . . .
S1 S 0.74753(9) 0.31003(6) 0.49891(11) 0.1013(10) Uani 1 1 d . . .
S2 S 0.53464(7) 0.32275(5) 0.35170(7) 0.0454(5) Uani 1 1 d . . .
S3 S 0.55159(10) 0.33865(8) 0.53729(8) 0.0747(7) Uani 1 1 d . . .
S4 S 0.50420(12) 0.18944(11) 0.39149(16) 0.1474(14) Uani 1 1 d . . .
S5 S 0.6356(2) 0.2284(3) 0.31273(15) 0.431(7) Uani 1 1 d . . .
S6 S 0.61603(10) 0.07172(9) 0.24585(11) 0.1033(9) Uani 1 1 d . . .
K1 K 0.63041(6) 0.24745(5) 0.43769(7) 0.0616(5) Uani 1 1 d . . .
K2 K 0.5000 0.24668(7) 0.2500 0.0762(8) Uani 1 2 d S . .
B1 B 0.6295(3) 0.3662(2) 0.4601(3) 0.046(2) Uani 1 1 d D . .
B2 B 0.6206(4) 0.1698(3) 0.2014(4) 0.070(3) Uani 1 1 d D . .
Cl1 Cl 0.0408(3) 0.1717(6) 0.3333(2) 0.261(8) Uani 0.650(12) 1 d P B 1
Cl2 Cl 0.1226(2) 0.1315(2) 0.4398(2) 0.118(3) Uani 0.650(12) 1 d PD B 1
Cl3 Cl 0.1094(6) 0.2290(3) 0.4332(4) 0.257(7) Uani 0.650(12) 1 d P B 1
Cl2A Cl 0.1314(9) 0.2011(18) 0.4530(10) 0.48(4) Uani 0.350(12) 1 d PD B 2
Cl1A Cl 0.0705(16) 0.1315(11) 0.3766(17) 0.38(2) Uani 0.350(12) 1 d P B 2
Cl3A Cl 0.0503(12) 0.2181(6) 0.3607(18) 0.35(2) Uani 0.350(12) 1 d P B 2
H1M H 0.645(3) 0.3315(12) 0.478(3) 0.11(3) Uiso 1 1 d D . .
H2N H 0.591(3) 0.159(3) 0.226(3) 0.11(3) Uiso 1 1 d D . .

loop_
_atom_site_aniso_label
_atom_site_aniso_U_11
_atom_site_aniso_U_22
_atom_site_aniso_U_33
_atom_site_aniso_U_23
_atom_site_aniso_U_13
_atom_site_aniso_U_12
C1 0.080(6) 0.037(4) 0.087(6) 0.011(4) -0.035(5) 0.008(4)
C1S 0.214(18) 0.225(17) 0.096(9) -0.019(11) 0.084(11) 0.003(16)
C2 0.172(11) 0.035(5) 0.199(11) 0.000(6) -0.157(9) -0.010(5)
C3 0.177(11) 0.043(5) 0.117(7) -0.001(5) -0.116(7) 0.018(6)
C4 0.097(6) 0.046(4) 0.043(4) -0.005(3) 0.011(4) -0.008(4)
C5 0.065(5) 0.077(5) 0.059(5) -0.016(4) 0.018(4) -0.011(4)
C6 0.124(8) 0.049(4) 0.085(6) 0.002(4) 0.051(6) 0.010(5)
C7 0.101(8) 0.043(5) 0.232(13) -0.032(6) 0.051(8) -0.014(5)
C8 0.139(11) 0.291(16) 0.051(6) -0.031(8) 0.019(6) -0.017(10)
C9 0.051(4) 0.021(3) 0.029(3) 0.005(3) -0.001(3) 0.007(3)
C10 0.051(5) 0.043(4) 0.052(4) -0.008(3) 0.005(3) -0.003(3)
C11 0.060(5) 0.056(4) 0.041(4) 0.000(3) 0.007(3) 0.004(4)
C12 0.035(4) 0.054(4) 0.061(5) -0.006(4) 0.002(3) -0.006(3)
C13 0.055(5) 0.056(4) 0.060(4) 0.019(4) 0.007(4) -0.009(4)
C14 0.110(9) 0.136(9) 0.177(11) 0.006(8) 0.073(8) -0.031(7)
C15 0.113(9) 0.083(7) 0.179(11) 0.049(7) -0.017(8) -0.043(6)
C16 0.079(6) 0.101(6) 0.081(6) 0.008(5) -0.007(5) -0.050(5)
C17 0.062(5) 0.071(5) 0.043(4) -0.018(4) 0.004(4) -0.005(4)
C18 0.058(6) 0.112(7) 0.052(4) -0.047(5) 0.016(4) -0.007(5)
C19 0.095(7) 0.092(7) 0.056(5) -0.034(5) 0.006(5) 0.027(6)
C20 0.063(5) 0.064(5) 0.048(4) -0.022(4) 0.002(4) 0.015(4)
C21 0.103(7) 0.060(5) 0.044(4) -0.017(4) -0.016(4) 0.032(5)
C22 0.120(8) 0.067(5) 0.066(5) 0.005(4) 0.023(5) 0.030(5)
C23 0.153(9) 0.071(5) 0.066(5) -0.014(4) -0.016(5) 0.062(6)
C24 0.125(8) 0.087(6) 0.068(5) -0.025(5) -0.029(5) 0.026(6)
C25 0.077(6) 0.073(5) 0.065(5) -0.010(4) 0.021(4) -0.035(5)
C26 0.095(8) 0.107(8) 0.068(6) -0.018(6) 0.014(6) -0.052(6)
C27 0.164(11) 0.081(7) 0.052(5) -0.023(5) 0.019(7) -0.073(7)
C28 0.072(6) 0.078(6) 0.058(5) 0.000(5) -0.001(4) -0.029(5)
C29 0.126(10) 0.072(6) 0.110(8) -0.022(5) -0.009(7) -0.007(6)
C30 0.149(16) 0.77(6) 0.45(4) 0.44(4) 0.20(2) 0.20(3)
C31 0.26(2) 0.190(14) 0.249(18) -0.102(14) -0.153(16) 0.092(14)
C32 0.253(16) 0.065(7) 0.153(11) -0.025(7) -0.013(10) 0.019(8)
C33 0.156(11) 0.318(17) 0.044(5) -0.040(8) -0.030(6) 0.172(12)
C34 0.155(11) 0.307(17) 0.052(5) -0.037(8) 0.000(7) 0.152(12)
C35 0.103(7) 0.132(8) 0.047(5) 0.002(5) 0.012(5) 0.068(6)
C36 0.064(5) 0.044(4) 0.055(4) 0.018(3) 0.016(4) 0.006(4)
C37 0.084(7) 0.186(11) 0.136(9) -0.113(9) 0.080(7) -0.081(8)
C38 0.078(7) 0.184(10) 0.100(7) -0.071(7) 0.034(5) 0.008(7)
C39 0.33(2) 0.221(15) 0.133(10) -0.023(10) -0.055(12) 0.243(17)
C40 0.252(19) 0.45(3) 0.33(2) -0.26(2) 0.249(18) -0.27(2)
C41 0.032(5) 0.108(7) 0.084(6) -0.009(6) -0.004(4) 0.015(4)
C42 0.072(7) 0.101(8) 0.109(8) 0.003(8) -0.010(7) 0.007(5)
C43 0.115(9) 0.073(7) 0.115(9) -0.039(7) 0.000(7) 0.018(6)
C44 0.103(8) 0.104(8) 0.096(7) 0.002(6) 0.041(6) 0.037(6)
C45 0.155(11) 0.137(10) 0.105(8) -0.028(7) 0.072(8) 0.036(8)
C46 0.199(16) 0.252(17) 0.214(15) -0.070(13) 0.138(13) -0.018(14)
C47 0.166(14) 0.45(3) 0.077(8) -0.014(13) 0.023(9) 0.007(17)
C48 0.45(3) 0.142(12) 0.180(14) 0.024(11) 0.212(18) 0.052(15)
N1 0.067(4) 0.036(3) 0.033(3) 0.000(2) -0.016(3) -0.003(3)
N2 0.073(4) 0.048(3) 0.035(3) -0.012(3) 0.013(3) -0.002(3)
N3 0.049(3) 0.034(3) 0.040(3) 0.005(2) 0.003(3) 0.009(3)
N4 0.050(4) 0.033(3) 0.038(3) 0.005(2) 0.000(3) -0.002(3)
N5 0.060(4) 0.051(3) 0.038(3) -0.013(3) -0.001(3) 0.007(3)
N6 0.062(4) 0.042(3) 0.041(3) -0.010(3) 0.004(3) 0.019(3)
N7 0.079(5) 0.069(4) 0.043(3) 0.007(3) 0.014(3) 0.055(4)
N8 0.078(5) 0.061(4) 0.058(4) 0.011(3) 0.000(4) -0.016(4)
N9 0.081(5) 0.109(5) 0.049(4) 0.004(4) 0.016(3) 0.066(4)
N10 0.057(4) 0.054(3) 0.052(3) 0.010(3) 0.019(3) 0.017(3)
N11 0.050(4) 0.066(4) 0.077(5) 0.013(4) 0.011(3) 0.023(3)
N12 0.092(5) 0.084(5) 0.057(4) -0.003(4) 0.034(4) 0.037(4)
S1 0.0567(14) 0.0403(10) 0.145(2) -0.0137(12) -0.0435(13) 0.0105(9)
S2 0.0414(10) 0.0459(9) 0.0405(8) -0.0045(7) 0.0034(7) 0.0025(8)
S3 0.0740(15) 0.1007(16) 0.0455(10) -0.0088(10) 0.0157(10) -0.0152(12)
S4 0.0592(17) 0.144(3) 0.209(3) -0.086(2) 0.0085(19) -0.0364(17)
S5 0.238(5) 0.827(14) 0.103(2) -0.215(5) -0.098(3) 0.402(8)
S6 0.0580(15) 0.124(2) 0.1072(18) 0.0415(16) 0.0027(13) -0.0070(14)
K1 0.0412(9) 0.0410(8) 0.0801(11) 0.0077(7) -0.0076(8) -0.0010(7)
K2 0.0926(19) 0.0455(13) 0.0496(13) 0.000 -0.0273(12) 0.000
B1 0.050(5) 0.038(4) 0.034(4) -0.006(3) -0.006(3) 0.001(4)
B2 0.070(7) 0.088(7) 0.052(5) 0.002(5) 0.023(5) 0.044(5)
Cl1 0.111(5) 0.60(3) 0.071(3) 0.042(7) 0.026(3) 0.069(8)
Cl2 0.076(3) 0.182(5) 0.107(4) -0.016(3) 0.047(3) 0.007(3)
Cl3 0.422(19) 0.196(7) 0.159(8) -0.019(6) 0.108(9) -0.149(9)
Cl2A 0.133(13) 1.19(12) 0.136(14) -0.08(3) 0.069(12) -0.15(3)
Cl1A 0.42(5) 0.43(4) 0.40(6) -0.16(4) 0.27(5) -0.03(4)
Cl3A 0.31(3) 0.181(15) 0.65(6) -0.18(2) 0.29(4) -0.039(16)

loop_
_atom_type_symbol
_atom_type_description
_atom_type_scat_dispersion_real
_atom_type_scat_dispersion_imag
_atom_type_scat_source
C C 0.0033 0.0016 'International Tables Vol C Tables 4.2.6.8 and 6.1.1.4'
H H 0.0000 0.0000 'International Tables Vol C Tables 4.2.6.8 and 6.1.1.4'
N N 0.0061 0.0033 'International Tables Vol C Tables 4.2.6.8 and 6.1.1.4'
S S 0.1246 0.1234 'International Tables Vol C Tables 4.2.6.8 and 6.1.1.4'
K K 0.2009 0.2494 'International Tables Vol C Tables 4.2.6.8 and 6.1.1.4'
B B 0.0013 0.0007 'International Tables Vol C Tables 4.2.6.8 and 6.1.1.4'
Cl Cl 0.1484 0.1585 'International Tables Vol C Tables 4.2.6.8 and 6.1.1.4'

loop_
_geom_angle_atom_site_label_1
_geom_angle_atom_site_label_2
_geom_angle_atom_site_label_3
_geom_angle
_geom_angle_site_symmetry_1
_geom_angle_site_symmetry_3
N1 C1 C2 113.2(7) . .
N1 C1 S1 124.3(5) . .
C2 C1 S1 122.4(7) . .
Cl1A C1S Cl2A 124(2) . .
Cl1A C1S Cl3A 108.6(16) . .
Cl2A C1S Cl3A 97(2) . .
Cl1A C1S Cl1 56.8(14) . .
Cl2A C1S Cl1 132.6(14) . .
Cl3A C1S Cl1 52.6(9) . .
Cl1A C1S Cl3 145.4(15) . .
Cl2A C1S Cl3 34.0(18) . .
Cl3A C1S Cl3 65.6(13) . .
Cl1 C1S Cl3 113.4(11) . .
Cl1A C1S Cl2 56.6(17) . .
Cl2A C1S Cl2 75(2) . .
Cl3A C1S Cl2 147.0(12) . .
Cl1 C1S Cl2 109.9(11) . .
Cl3 C1S Cl2 108.4(10) . .
C3 C2 C1 121.8(9) . .
C4 C3 C2 119.6(7) . .
C3 C4 N2 121.1(6) . .
C3 C4 C5 122.7(7) . .
N2 C4 C5 116.2(7) . .
C4 C5 C7 110.8(7) . .
C4 C5 C8 110.5(8) . .
C7 C5 C8 106.6(8) . .
C4 C5 C6 111.4(6) . .
C7 C5 C6 108.7(7) . .
C8 C5 C6 108.6(7) . .
N3 C9 C10 114.9(6) . .
N3 C9 S2 122.1(5) . .
C10 C9 S2 122.9(4) . .
C11 C10 C9 120.5(6) . .
C10 C11 C12 120.2(6) . .
N4 C12 C11 121.1(6) . .
N4 C12 C13 115.0(6) . .
C11 C12 C13 123.8(7) . .
C16 C13 C15 112.5(7) . .
C16 C13 C12 112.2(6) . .
C15 C13 C12 109.6(6) . .
C16 C13 C14 109.6(7) . .
C15 C13 C14 105.5(8) . .
C12 C13 C14 107.0(6) . .
N5 C17 C18 116.2(7) . .
N5 C17 S3 122.9(6) . .
C18 C17 S3 120.9(7) . .
C19 C18 C17 119.8(8) . .
C18 C19 C20 119.0(8) . .
N6 C20 C19 120.0(7) . .
N6 C20 C21 118.4(9) . .
C19 C20 C21 121.5(8) . .
C20 C21 C22 111.1(7) . .
C20 C21 C24 107.8(7) . .
C22 C21 C24 111.5(7) . .
C20 C21 C23 108.2(7) . .
C22 C21 C23 110.5(8) . .
C24 C21 C23 107.5(6) . .
N7 C25 C26 115.4(8) 2_655 .
N7 C25 S4 124.0(6) 2_655 .
C26 C25 S4 120.6(7) . .
C27 C26 C25 119.0(9) . .
C26 C27 C28 120.2(9) . .
N8 C28 C27 120.3(10) . .
N8 C28 C29 115.7(7) . .
C27 C28 C29 124.0(9) . .
C30 C29 C28 111.3(11) . .
C30 C29 C32 105.1(17) . .
C28 C29 C32 107.3(10) . .
C30 C29 C31 109.9(16) . .
C28 C29 C31 112.0(10) . .
C32 C29 C31 111.1(10) . .
N9 C33 C34 116.0(9) . .
N9 C33 S5 122.5(7) . .
C34 C33 S5 121.0(8) . .
C35 C34 C33 122.7(9) . .
C34 C35 C36 116.3(8) . .
N10 C36 C35 120.4(7) . .
N10 C36 C37 119.9(7) . .
C35 C36 C37 119.7(7) . .
C36 C37 C40 111.7(10) . .
C36 C37 C39 108.1(10) . .
C40 C37 C39 102.4(14) . .
C36 C37 C38 111.8(8) . .
C40 C37 C38 113.8(9) . .
C39 C37 C38 108.4(9) . .
N11 C41 C42 116.6(9) . .
N11 C41 S6 124.1(8) . .
C42 C41 S6 119.3(9) . .
C43 C42 C41 123.9(11) . .
C42 C43 C44 117.0(10) . .
N12 C44 C43 119.3(9) . .
N12 C44 C45 117.6(9) . .
C43 C44 C45 123.1(10) . .
C47 C45 C48 122.2(14) . .
C47 C45 C44 109.9(12) . .
C48 C45 C44 110.0(9) . .
C47 C45 C46 106.6(10) . .
C48 C45 C46 104.1(12) . .
C44 C45 C46 102.0(9) . .
C1 N1 N2 125.4(5) . .
C1 N1 B1 120.1(5) . .
N2 N1 B1 114.4(5) . .
C4 N2 N1 118.0(6) . .
C9 N3 N4 125.6(5) . .
C9 N3 B1 119.9(5) . .
N4 N3 B1 114.2(5) . .
C12 N4 N3 117.6(5) . .
N6 N5 C17 122.2(6) . .
N6 N5 B1 115.6(6) . .
C17 N5 B1 121.4(6) . .
C20 N6 N5 122.6(7) . .
N8 N7 C25 125.8(6) 2_655 2_655
N8 N7 B2 115.5(6) 2_655 .
C25 N7 B2 118.6(8) 2_655 .
C28 N8 N7 119.3(7) . 2_655
N10 N9 C33 121.5(7) . .
N10 N9 B2 115.7(6) . .
C33 N9 B2 122.7(7) . .
C36 N10 N9 122.7(6) . .
C41 N11 N12 124.8(7) . .
C41 N11 B2 121.3(8) . .
N12 N11 B2 113.6(7) . .
C44 N12 N11 117.8(7) . .
C1 S1 K1 118.9(3) . .
C1 S1 K1 118.7(2) . 7_656
K1 S1 K1 113.90(6) . 7_656
C9 S2 K2 109.5(2) . .
C9 S2 K1 90.71(18) . .
K2 S2 K1 87.21(5) . .
C25 S4 K1 111.5(3) . .
C25 S4 K2 81.8(3) . .
K1 S4 K2 79.08(8) . .
C33 S5 K2 139.4(4) . .
C33 S5 K1 123.0(3) . .
K2 S5 K1 93.35(13) . .
S5 K1 S1 103.19(18) . .
S5 K1 S1 91.95(9) . 7_656
S1 K1 S1 66.10(6) . 7_656
S5 K1 S4 85.18(17) . .
S1 K1 S4 171.25(10) . .
S1 K1 S4 116.73(8) 7_656 .
S5 K1 S2 76.36(10) . .
S1 K1 S2 101.50(6) . .
S1 K1 S2 160.91(8) 7_656 .
S4 K1 S2 77.81(8) . .
S5 K1 K2 43.17(7) . .
S1 K1 K2 130.05(7) . .
S1 K1 K2 131.34(7) 7_656 .
S4 K1 K2 55.24(8) . .
S2 K1 K2 45.26(4) . .
S5 K2 S5 160.0(3) . 2_655
S5 K2 S2 116.25(19) . 2_655
S5 K2 S2 78.44(9) 2_655 2_655
S5 K2 S2 78.44(9) . .
S5 K2 S2 116.25(19) 2_655 .
S2 K2 S2 91.62(8) 2_655 .
S5 K2 S4 93.53(7) . 2_655
S5 K2 S4 77.51(16) 2_655 2_655
S2 K2 S4 72.55(5) 2_655 2_655
S2 K2 S4 157.10(7) . 2_655
S5 K2 S4 77.51(16) . .
S5 K2 S4 93.53(7) 2_655 .
S2 K2 S4 157.10(7) 2_655 .
S2 K2 S4 72.55(5) . .
S4 K2 S4 127.06(10) 2_655 .
S5 K2 K1 136.67(8) . 2_655
S5 K2 K1 43.47(8) 2_655 2_655
S2 K2 K1 47.53(3) 2_655 2_655
S2 K2 K1 131.93(6) . 2_655
S4 K2 K1 45.68(4) 2_655 2_655
S4 K2 K1 134.67(5) . 2_655
S5 K2 K1 43.47(8) . .
S5 K2 K1 136.67(8) 2_655 .
S2 K2 K1 131.93(6) 2_655 .
S2 K2 K1 47.53(3) . .
S4 K2 K1 134.67(5) 2_655 .
S4 K2 K1 45.68(4) . .
K1 K2 K1 179.43(6) 2_655 .
N5 B1 N3 105.4(5) . .
N5 B1 N1 109.5(5) . .
N3 B1 N1 108.4(5) . .
N11 B2 N9 107.7(6) . .
N11 B2 N7 106.3(6) . .
N9 B2 N7 106.4(7) . .

loop_
_geom_bond_atom_site_label_1
_geom_bond_atom_site_label_2
_geom_bond_distance
_geom_bond_site_symmetry_2
C1 N1 1.338(9) .
C1 C2 1.441(9) .
C1 S1 1.677(8) .
C1S Cl1A 1.54(3) .
C1S Cl2A 1.601(18) .
C1S Cl3A 1.63(3) .
C1S Cl1 1.721(15) .
C1S Cl3 1.75(2) .
C1S Cl2 1.771(15) .
C2 C3 1.340(13) .
C3 C4 1.336(11) .
C4 N2 1.349(8) .
C4 C5 1.491(10) .
C5 C7 1.505(11) .
C5 C8 1.544(12) .
C5 C6 1.556(10) .
C9 N3 1.373(7) .
C9 C10 1.425(8) .
C9 S2 1.671(6) .
C10 C11 1.342(9) .
C11 C12 1.425(8) .
C12 N4 1.313(8) .
C12 C13 1.525(9) .
C13 C16 1.484(9) .
C13 C15 1.522(10) .
C13 C14 1.602(12) .
C17 N5 1.385(9) .
C17 C18 1.443(10) .
C17 S3 1.692(8) .
C18 C19 1.366(11) .
C19 C20 1.441(12) .
C20 N6 1.285(8) .
C20 C21 1.482(11) .
C21 C22 1.537(12) .
C21 C24 1.591(10) .
C21 C23 1.594(10) .
C25 N7 1.367(9) 2_655
C25 C26 1.434(11) .
C25 S4 1.634(9) .
C26 C27 1.357(13) .
C27 C28 1.417(12) .
C28 N8 1.314(10) .
C28 C29 1.466(13) .
C29 C30 1.442(19) .
C29 C32 1.490(12) .
C29 C31 1.564(14) .
C33 N9 1.352(10) .
C33 C34 1.401(15) .
C33 S5 1.646(10) .
C34 C35 1.349(12) .
C35 C36 1.425(10) .
C36 N10 1.275(8) .
C36 C37 1.473(11) .
C37 C40 1.502(13) .
C37 C39 1.511(16) .
C37 C38 1.542(11) .
C41 N11 1.289(10) .
C41 C42 1.410(13) .
C41 S6 1.740(10) .
C42 C43 1.251(13) .
C43 C44 1.513(14) .
C44 N12 1.304(10) .
C44 C45 1.537(14) .
C45 C47 1.432(16) .
C45 C48 1.523(17) .
C45 C46 1.690(17) .
N1 N2 1.354(7) .
N1 B1 1.582(8) .
N3 N4 1.374(7) .
N3 B1 1.579(9) .
N5 N6 1.348(7) .
N5 B1 1.528(9) .
N7 N8 1.321(8) 2_655
N7 C25 1.367(9) 2_655
N7 B2 1.626(11) .
N8 N7 1.321(8) 2_655
N9 N10 1.345(8) .
N9 B2 1.556(11) .
N11 N12 1.379(8) .
N11 B2 1.537(10) .
S1 K1 3.208(2) .
S1 K1 3.218(2) 7_656
S2 K2 3.184(2) .
S2 K1 3.306(2) .
S4 K1 3.263(3) .
S4 K2 3.746(4) .
S5 K2 3.069(4) .
S5 K1 3.086(4) .
K1 S1 3.218(2) 7_656
K1 K2 4.4775(14) .
K2 S5 3.069(4) 2_655
K2 S2 3.184(2) 2_655
K2 S4 3.746(4) 2_655
K2 K1 4.4775(14) 2_655
